data_1560718
loop_
_publ_author_name
'Ding, Yanjun'
'Alimi, Lukman O.'
'Moosa, Basem'
'Maaliki, Carine'
'Jacquemin, Johan'
'Huang, Feihe'
'Khashab, Niveen M.'

_publ_section_title
;
 Selective adsorptive separation of cyclohexane over benzene using
 thienothiophene cages
;
_journal_issue 14
_journal_name_full 'Chemical Science'
_journal_page_first 5315
_journal_page_last 5318
_journal_paper_doi 10.1039/D1SC00440A
_journal_volume 12
_journal_year 2021
_chemical_formula_moiety 'C38 H38 Cl6 N8 S6'
_chemical_formula_sum 'C38 H38 Cl6 N8 S6'
_chemical_formula_weight 1011.82
_space_group_crystal_system triclinic
_space_group_IT_number 2
_space_group_name_Hall '-P 1'
_space_group_name_H-M_alt 'P -1'
_atom_sites_solution_hydrogens geom
_audit_creation_method SHELXL-2018/3
_audit_update_record
;
2021-01-24 deposited with the CCDC.	2021-02-25 downloaded from the CCDC.
;
_cell_angle_alpha 67.5340(10)
_cell_angle_beta 71.5600(10)
_cell_angle_gamma 75.7500(10)
_cell_formula_units_Z 2
_cell_length_a 10.2559(3)
_cell_length_b 15.7584(5)
_cell_length_c 16.1989(6)
_cell_measurement_reflns_used 9249
_cell_measurement_temperature 150(2)
_cell_measurement_theta_max 72.06
_cell_measurement_theta_min 3.07
_cell_volume 2271.55(13)
_computing_cell_refinement 'Bruker SAINT'
_computing_data_collection 'Bruker APEX2'
_computing_data_reduction 'Bruker SAINT'
_computing_molecular_graphics 'Bruker SHELXTL'
_computing_publication_material 'Bruker SHELXTL'
_computing_structure_refinement 'SHELXL-2018/3 (Sheldrick, 2018)'
_computing_structure_solution 'SHELXT 2014/5 (Sheldrick, 2014)'
_diffrn_ambient_temperature 150(2)
_diffrn_measured_fraction_theta_full 0.994
_diffrn_measured_fraction_theta_max 0.995
_diffrn_measurement_device_type 'Bruker APEX-II CCD'
_diffrn_measurement_method '\f and \w scans'
_diffrn_radiation_type CuK\a
_diffrn_radiation_wavelength 1.54178
_diffrn_reflns_av_R_equivalents 0.0378
_diffrn_reflns_av_unetI/netI 0.0185
_diffrn_reflns_Laue_measured_fraction_full 0.994
_diffrn_reflns_Laue_measured_fraction_max 0.995
_diffrn_reflns_limit_h_max 12
_diffrn_reflns_limit_h_min -12
_diffrn_reflns_limit_k_max 19
_diffrn_reflns_limit_k_min -19
_diffrn_reflns_limit_l_max 19
_diffrn_reflns_limit_l_min -19
_diffrn_reflns_number 77292
_diffrn_reflns_point_group_measured_fraction_full 0.994
_diffrn_reflns_point_group_measured_fraction_max 0.995
_diffrn_reflns_theta_full 36.000
_diffrn_reflns_theta_max 72.066
_diffrn_reflns_theta_min 3.047
_exptl_absorpt_coefficient_mu 6.347
_exptl_absorpt_correction_type multi-scan
_exptl_absorpt_process_details SADABS
_exptl_crystal_colour Colourless
_exptl_crystal_density_diffrn 1.479
_exptl_crystal_description Block
_exptl_crystal_F_000 1040
_exptl_crystal_size_max 0.223
_exptl_crystal_size_mid 0.198
_exptl_crystal_size_min 0.165
_exptl_transmission_factor_max 0.348
_exptl_transmission_factor_min 0.310
_refine_diff_density_max 2.027
_refine_diff_density_min -1.505
_refine_diff_density_rms 0.081
_refine_ls_extinction_method none
_refine_ls_goodness_of_fit_ref 1.064
_refine_ls_hydrogen_treatment constr
_refine_ls_matrix_type full
_refine_ls_number_parameters 523
_refine_ls_number_reflns 8895
_refine_ls_number_restraints 0
_refine_ls_restrained_S_all 1.064
_refine_ls_R_factor_all 0.0533
_refine_ls_R_factor_gt 0.0505
_refine_ls_shift/su_max 0.000
_refine_ls_shift/su_mean 0.000
_refine_ls_structure_factor_coef Fsqd
_refine_ls_weighting_details 'w=1/[\s^2^(Fo^2^)+(0.0729P)^2^+3.6692P] where P=(Fo^2^+2Fc^2^)/3'
_refine_ls_weighting_scheme calc
_refine_ls_wR_factor_gt 0.1390
_refine_ls_wR_factor_ref 0.1418
_reflns_Friedel_coverage 0.000
_reflns_number_gt 8257
_reflns_number_total 8895
_reflns_threshold_expression 'I > 2\s(I)'
_cod_data_source_file d1sc00440a2.cif
_cod_data_source_block ThT_cage1
_cod_depositor_comments
;
The following automatic conversions were performed:

data item '_exptl_absorpt_correction_type' value 'Multi-scan' was
changed to 'multi-scan' in accordance with the
/home/data/users/saulius/crontab/automatic-downloads/rss-feeds/RSC/lib/dictionaries/cif_core.dic
dictionary named 'cif_core.dic' version 2.4.2 last updated on
2011-04-26.

Automatic conversion script
Id: cif_fix_values 7556 2019-12-06 15:28:31Z antanas 

 Adding full bibliography for 1560718--1560720.cif.
;
_cod_database_code 1560718
_shelx_shelxl_version_number 2018/3
_shelx_space_group_comment
;
The symmetry employed for this shelxl refinement is uniquely defined
by the following loop, which should always be used as a source of
symmetry information in preference to the above space-group names.
They are only intended as comments.
;

loop_
_space_group_symop_operation_xyz
'x, y, z'
'-x, -y, -z'

loop_
_atom_site_label
_atom_site_type_symbol
_atom_site_fract_x
_atom_site_fract_y
_atom_site_fract_z
_atom_site_U_iso_or_equiv
_atom_site_adp_type
_atom_site_occupancy
_atom_site_site_symmetry_order
_atom_site_calc_flag
_atom_site_refinement_flags_posn
_atom_site_refinement_flags_adp
_atom_site_refinement_flags_occupancy
_atom_site_disorder_assembly
_atom_site_disorder_group
S5 S 0.96628(6) 0.46649(4) 0.39091(4) 0.02537(15) Uani 1 1 d . . . . .
S3 S 0.78067(7) 0.36072(4) 0.13365(4) 0.02667(15) Uani 1 1 d . . . . .
S6 S 0.79270(6) 0.61583(4) 0.25504(4) 0.02575(15) Uani 1 1 d . . . . .
S4 S 0.93414(7) 0.20615(4) 0.27834(4) 0.02740(15) Uani 1 1 d . . . . .
S1 S 0.52662(7) 0.19695(4) 0.51735(5) 0.03117(16) Uani 1 1 d . . . . .
S2 S 0.36684(7) 0.34181(5) 0.36997(5) 0.03155(16) Uani 1 1 d . . . . .
Cl1A Cl 0.61406(10) -0.13335(6) 0.79385(6) 0.0594(3) Uani 1 1 d . . . . .
Cl2B Cl 0.93307(12) 0.87461(9) 0.09951(9) 0.0712(3) Uani 1 1 d . . . . .
Cl1C Cl 0.44297(12) -0.08283(11) 0.66634(10) 0.0831(4) Uani 1 1 d . . . . .
Cl2A Cl 0.95777(14) 0.76822(10) -0.01372(10) 0.0858(4) Uani 1 1 d . . . . .
Cl1B Cl 0.38076(15) 0.00922(11) 0.80101(9) 0.0957(5) Uani 1 1 d . . . . .
Cl2C Cl 0.76512(16) 0.94194(11) -0.03052(9) 0.0965(5) Uani 1 1 d . . . . .
N1 N 1.0471(2) 0.11665(14) 0.61316(15) 0.0252(4) Uani 1 1 d . . . . .
N5 N 0.4240(2) 0.68734(15) 0.06572(15) 0.0258(4) Uani 1 1 d . . . . .
N2 N 1.0548(2) 0.31826(15) 0.55547(16) 0.0291(5) Uani 1 1 d . . . . .
N3 N 1.1072(2) 0.10570(16) 0.42166(16) 0.0287(5) Uani 1 1 d . . . . .
N8 N 0.5621(2) 0.74701(16) 0.16978(16) 0.0309(5) Uani 1 1 d . . . . .
N6 N 0.6679(2) 0.54795(15) 0.00662(15) 0.0289(5) Uani 1 1 d . . . . .
N7 N 0.2791(2) 0.51152(16) 0.21589(16) 0.0301(5) Uani 1 1 d . . . . .
N4 N 0.7313(2) 0.10383(15) 0.64088(16) 0.0291(5) Uani 1 1 d . . . . .
C10 C 0.6077(3) 0.34732(17) 0.38774(17) 0.0233(5) Uani 1 1 d . . . . .
C23 C 0.9426(3) 0.46662(17) 0.12970(17) 0.0254(5) Uani 1 1 d . . . . .
H23 H 0.986528 0.518972 0.114619 0.030 Uiso 1 1 calc R U . . .
C12 C 0.5805(3) 0.42852(17) 0.31372(17) 0.0241(5) Uani 1 1 d . . . . .
H12 H 0.642082 0.473391 0.280221 0.029 Uiso 1 1 calc R U . . .
C24 C 0.9806(3) 0.37712(17) 0.19148(17) 0.0245(5) Uani 1 1 d . . . . .
C34 C 0.5934(3) 0.60526(19) 0.40391(18) 0.0280(5) Uani 1 1 d . . . . .
H34 H 0.505799 0.615171 0.444681 0.034 Uiso 1 1 calc R U . . .
C9 C 0.7135(3) 0.30791(17) 0.43635(17) 0.0241(5) Uani 1 1 d . . . . .
H9 H 0.795677 0.334197 0.420658 0.029 Uiso 1 1 calc R U . . .
C8 C 0.6847(3) 0.22854(18) 0.50772(18) 0.0253(5) Uani 1 1 d . . . . .
C26 C 1.0740(3) 0.33671(18) 0.24932(18) 0.0256(5) Uani 1 1 d . . . . .
H26 H 1.139138 0.368883 0.251636 0.031 Uiso 1 1 calc R U . . .
C30 C 0.8717(3) 0.43534(18) 0.50627(18) 0.0260(5) Uani 1 1 d . . . . .
C29 C 0.9367(3) 0.36480(18) 0.57592(18) 0.0273(5) Uani 1 1 d . . . . .
H29 H 0.889123 0.353054 0.639060 0.033 Uiso 1 1 calc R U . . .
C32 C 0.7097(3) 0.54329(18) 0.43332(18) 0.0256(5) Uani 1 1 d . . . . .
C31 C 0.7400(3) 0.48163(18) 0.51836(18) 0.0268(5) Uani 1 1 d . . . . .
H31 H 0.675569 0.473797 0.576766 0.032 Uiso 1 1 calc R U . . .
C7 C 0.7689(3) 0.17471(18) 0.57268(18) 0.0264(5) Uani 1 1 d . . . . .
H7 H 0.855230 0.193074 0.563933 0.032 Uiso 1 1 calc R U . . .
C33 C 0.8239(3) 0.54188(17) 0.35925(17) 0.0243(5) Uani 1 1 d . . . . .
C28 C 1.1332(3) 0.18663(18) 0.37094(18) 0.0278(5) Uani 1 1 d . . . . .
H28 H 1.204404 0.209433 0.378833 0.033 Uiso 1 1 calc R U . . .
C19 C 0.4568(3) 0.78091(18) 0.04134(19) 0.0304(6) Uani 1 1 d . . . . .
H19A H 0.388864 0.826505 0.008568 0.036 Uiso 1 1 calc R U . . .
H19B H 0.549895 0.785813 -0.001948 0.036 Uiso 1 1 calc R U . . .
C14 C 0.3969(3) 0.51065(18) 0.22720(18) 0.0267(5) Uani 1 1 d . . . . .
H14 H 0.447067 0.561125 0.189368 0.032 Uiso 1 1 calc R U . . .
C17 C 0.4579(3) 0.66093(18) -0.01727(18) 0.0273(5) Uani 1 1 d . . . . .
H17A H 0.421473 0.713369 -0.065903 0.033 Uiso 1 1 calc R U . . .
H17B H 0.410012 0.607664 -0.002663 0.033 Uiso 1 1 calc R U . . .
C5 C 1.1049(3) 0.03351(17) 0.58600(19) 0.0277(5) Uani 1 1 d . . . . .
H5A H 1.027544 0.001594 0.594137 0.033 Uiso 1 1 calc R U . . .
H5B H 1.163180 -0.009321 0.627859 0.033 Uiso 1 1 calc R U . . .
C22 C 0.8369(3) 0.46903(17) 0.09472(17) 0.0254(5) Uani 1 1 d . . . . .
C13 C 0.4564(3) 0.43501(18) 0.29601(17) 0.0250(5) Uani 1 1 d . . . . .
C36 C 0.5262(3) 0.71163(19) 0.25710(19) 0.0296(6) Uani 1 1 d . . . . .
H36 H 0.432986 0.726962 0.288425 0.035 Uiso 1 1 calc R U . . .
C27 C 1.0597(3) 0.24631(18) 0.30139(18) 0.0260(5) Uani 1 1 d . . . . .
C11 C 0.5002(3) 0.29390(18) 0.42438(18) 0.0265(5) Uani 1 1 d . . . . .
C25 C 0.8994(3) 0.31386(17) 0.19988(17) 0.0247(5) Uani 1 1 d . . . . .
C3 C 1.1580(3) 0.15657(18) 0.6191(2) 0.0309(6) Uani 1 1 d . . . . .
H3A H 1.233875 0.161856 0.562219 0.037 Uiso 1 1 calc R U . . .
H3B H 1.196259 0.113309 0.671663 0.037 Uiso 1 1 calc R U . . .
C21 C 0.7699(3) 0.55011(18) 0.03391(17) 0.0268(5) Uani 1 1 d . . . . .
H21 H 0.803925 0.607457 0.013605 0.032 Uiso 1 1 calc R U . . .
C4 C 1.1118(3) 0.25110(19) 0.6311(2) 0.0326(6) Uani 1 1 d . . . . .
H4A H 1.040589 0.245716 0.690077 0.039 Uiso 1 1 calc R U . . .
H4B H 1.192096 0.273263 0.634034 0.039 Uiso 1 1 calc R U . . .
C18 C 0.6126(3) 0.63477(19) -0.05500(19) 0.0305(6) Uani 1 1 d . . . . .
H18A H 0.628419 0.628576 -0.116104 0.037 Uiso 1 1 calc R U . . .
H18B H 0.662740 0.684879 -0.063355 0.037 Uiso 1 1 calc R U . . .
C6 C 1.1918(3) 0.05317(19) 0.48725(19) 0.0303(6) Uani 1 1 d . . . . .
H6A H 1.265863 0.088721 0.477286 0.036 Uiso 1 1 calc R U . . .
H6B H 1.236694 -0.006231 0.476522 0.036 Uiso 1 1 calc R U . . .
C1 C 0.9403(3) 0.0972(2) 0.70004(19) 0.0321(6) Uani 1 1 d . . . . .
H1A H 0.901771 0.156168 0.713074 0.039 Uiso 1 1 calc R U . . .
H1B H 0.985460 0.055364 0.749865 0.039 Uiso 1 1 calc R U . . .
C2 C 0.8198(3) 0.0536(2) 0.70474(19) 0.0321(6) Uani 1 1 d . . . . .
H2A H 0.858794 -0.007268 0.695855 0.039 Uiso 1 1 calc R U . . .
H2B H 0.759332 0.041025 0.768116 0.039 Uiso 1 1 calc R U . . .
C16 C 0.2764(3) 0.6838(2) 0.1143(2) 0.0331(6) Uani 1 1 d . . . . .
H16A H 0.220359 0.730740 0.073017 0.040 Uiso 1 1 calc R U . . .
H16B H 0.258601 0.702758 0.168969 0.040 Uiso 1 1 calc R U . . .
C20 C 0.4556(3) 0.8069(2) 0.1231(2) 0.0339(6) Uani 1 1 d . . . . .
H20A H 0.471644 0.872252 0.101223 0.041 Uiso 1 1 calc R U . . .
H20B H 0.363241 0.801629 0.167246 0.041 Uiso 1 1 calc R U . . .
C35 C 0.6219(3) 0.64876(18) 0.31077(18) 0.0268(5) Uani 1 1 d . . . . .
C15 C 0.2234(3) 0.5912(2) 0.1464(2) 0.0346(6) Uani 1 1 d . . . . .
H15A H 0.121430 0.601895 0.170817 0.042 Uiso 1 1 calc R U . . .
H15B H 0.240369 0.573150 0.091280 0.042 Uiso 1 1 calc R U . . .
C1S C 0.5117(4) -0.0419(2) 0.7291(2) 0.0455(8) Uani 1 1 d . . . . .
H1S H 0.571903 0.005698 0.684250 0.055 Uiso 1 1 calc R U . . .
C2S C 0.8420(4) 0.8432(3) 0.0433(2) 0.0491(8) Uani 1 1 d . . . . .
H2S H 0.766820 0.808292 0.090897 0.059 Uiso 1 1 calc R U . . .

loop_
_atom_site_aniso_label
_atom_site_aniso_U_11
_atom_site_aniso_U_22
_atom_site_aniso_U_33
_atom_site_aniso_U_23
_atom_site_aniso_U_13
_atom_site_aniso_U_12
S5 0.0253(3) 0.0264(3) 0.0278(3) -0.0146(2) -0.0013(2) -0.0075(2)
S3 0.0315(3) 0.0242(3) 0.0280(3) -0.0113(2) -0.0094(3) -0.0032(2)
S6 0.0269(3) 0.0291(3) 0.0237(3) -0.0136(2) -0.0003(2) -0.0082(2)
S4 0.0358(3) 0.0213(3) 0.0297(3) -0.0094(2) -0.0117(3) -0.0060(2)
S1 0.0310(3) 0.0252(3) 0.0375(4) -0.0026(3) -0.0116(3) -0.0127(3)
S2 0.0292(3) 0.0296(3) 0.0374(4) -0.0037(3) -0.0123(3) -0.0137(3)
Cl1A 0.0494(5) 0.0492(5) 0.0479(5) 0.0049(4) -0.0020(4) 0.0013(4)
Cl2B 0.0671(6) 0.0812(7) 0.0817(7) -0.0482(6) -0.0296(6) 0.0103(5)
Cl1C 0.0511(6) 0.1128(10) 0.1110(10) -0.0645(9) -0.0220(6) -0.0090(6)
Cl2A 0.0856(8) 0.0959(9) 0.0901(8) -0.0668(8) 0.0212(7) -0.0356(7)
Cl1B 0.0918(9) 0.1073(10) 0.0780(8) -0.0524(7) -0.0304(7) 0.0511(8)
Cl2C 0.0944(9) 0.1065(10) 0.0640(7) 0.0186(7) -0.0396(7) -0.0216(8)
N1 0.0310(11) 0.0213(10) 0.0296(11) -0.0098(9) -0.0129(9) -0.0054(8)
N5 0.0254(11) 0.0248(11) 0.0261(11) -0.0081(9) -0.0067(9) -0.0021(8)
N2 0.0367(12) 0.0224(10) 0.0335(12) -0.0116(9) -0.0088(10) -0.0092(9)
N3 0.0351(12) 0.0279(11) 0.0297(11) -0.0125(9) -0.0118(10) -0.0062(9)
N8 0.0310(12) 0.0340(12) 0.0324(12) -0.0156(10) -0.0094(10) -0.0037(9)
N6 0.0311(12) 0.0239(11) 0.0276(11) -0.0087(9) -0.0047(9) 0.0002(9)
N7 0.0269(11) 0.0335(12) 0.0299(11) -0.0099(10) -0.0050(9) -0.0079(9)
N4 0.0328(12) 0.0266(11) 0.0305(12) -0.0105(9) -0.0076(9) -0.0072(9)
C10 0.0241(12) 0.0250(12) 0.0239(12) -0.0129(10) -0.0003(9) -0.0083(9)
C23 0.0279(12) 0.0222(12) 0.0246(12) -0.0105(10) 0.0003(10) -0.0054(10)
C12 0.0264(12) 0.0255(12) 0.0222(12) -0.0106(10) -0.0009(9) -0.0094(10)
C24 0.0275(12) 0.0245(12) 0.0228(12) -0.0131(10) -0.0009(10) -0.0047(10)
C34 0.0262(13) 0.0334(14) 0.0299(13) -0.0195(11) -0.0005(10) -0.0076(10)
C9 0.0233(12) 0.0257(12) 0.0276(12) -0.0140(10) -0.0017(10) -0.0082(9)
C8 0.0248(12) 0.0257(12) 0.0300(13) -0.0143(10) -0.0050(10) -0.0055(10)
C26 0.0262(12) 0.0263(12) 0.0276(13) -0.0143(10) -0.0031(10) -0.0054(10)
C30 0.0318(13) 0.0265(12) 0.0262(12) -0.0147(10) -0.0026(10) -0.0118(10)
C29 0.0359(14) 0.0257(12) 0.0266(13) -0.0128(10) -0.0055(11) -0.0115(11)
C32 0.0277(13) 0.0283(13) 0.0259(12) -0.0160(10) -0.0001(10) -0.0104(10)
C31 0.0310(13) 0.0302(13) 0.0236(12) -0.0153(10) -0.0003(10) -0.0102(10)
C7 0.0260(12) 0.0261(12) 0.0320(13) -0.0154(11) -0.0065(10) -0.0037(10)
C33 0.0263(12) 0.0254(12) 0.0261(12) -0.0145(10) -0.0013(10) -0.0094(10)
C28 0.0317(13) 0.0280(13) 0.0306(13) -0.0147(11) -0.0103(11) -0.0047(10)
C19 0.0351(14) 0.0261(13) 0.0309(14) -0.0088(11) -0.0115(11) -0.0025(11)
C14 0.0289(13) 0.0277(13) 0.0249(12) -0.0100(10) -0.0032(10) -0.0091(10)
C17 0.0304(13) 0.0265(12) 0.0264(13) -0.0078(10) -0.0111(10) -0.0029(10)
C5 0.0374(14) 0.0177(11) 0.0330(14) -0.0071(10) -0.0173(11) -0.0034(10)
C22 0.0282(13) 0.0225(12) 0.0232(12) -0.0105(10) -0.0004(10) -0.0027(10)
C13 0.0272(12) 0.0259(12) 0.0236(12) -0.0106(10) -0.0015(10) -0.0093(10)
C36 0.0278(13) 0.0323(14) 0.0333(14) -0.0189(12) -0.0042(11) -0.0039(11)
C27 0.0280(13) 0.0265(12) 0.0279(13) -0.0142(10) -0.0069(10) -0.0030(10)
C11 0.0268(13) 0.0250(12) 0.0307(13) -0.0090(10) -0.0068(10) -0.0098(10)
C25 0.0292(13) 0.0227(12) 0.0253(12) -0.0129(10) -0.0053(10) -0.0030(10)
C3 0.0339(14) 0.0261(13) 0.0423(15) -0.0134(12) -0.0192(12) -0.0051(11)
C21 0.0300(13) 0.0223(12) 0.0241(12) -0.0090(10) -0.0005(10) -0.0026(10)
C4 0.0409(15) 0.0275(13) 0.0394(15) -0.0140(12) -0.0171(12) -0.0083(11)
C18 0.0350(14) 0.0262(13) 0.0252(13) -0.0058(10) -0.0056(11) -0.0026(11)
C6 0.0357(14) 0.0253(13) 0.0358(14) -0.0132(11) -0.0148(12) -0.0020(11)
C1 0.0393(15) 0.0339(14) 0.0281(13) -0.0102(11) -0.0123(12) -0.0089(12)
C2 0.0372(15) 0.0306(14) 0.0280(13) -0.0057(11) -0.0086(11) -0.0099(11)
C16 0.0252(13) 0.0339(14) 0.0353(15) -0.0100(12) -0.0061(11) 0.0002(11)
C20 0.0362(15) 0.0319(14) 0.0377(15) -0.0159(12) -0.0127(12) -0.0002(11)
C35 0.0264(13) 0.0303(13) 0.0294(13) -0.0179(11) -0.0028(10) -0.0064(10)
C15 0.0254(13) 0.0416(16) 0.0359(15) -0.0094(13) -0.0087(11) -0.0072(12)
C1S 0.0428(18) 0.0458(18) 0.0408(17) -0.0097(14) -0.0092(14) -0.0027(14)
C2S 0.049(2) 0.057(2) 0.0382(17) -0.0160(16) -0.0017(15) -0.0139(16)

loop_
_atom_type_symbol
_atom_type_description
_atom_type_scat_dispersion_real
_atom_type_scat_dispersion_imag
_atom_type_scat_source
C C 0.0181 0.0091 'International Tables Vol C Tables 4.2.6.8 and 6.1.1.4'
H H 0.0000 0.0000 'International Tables Vol C Tables 4.2.6.8 and 6.1.1.4'
Cl Cl 0.3639 0.7018 'International Tables Vol C Tables 4.2.6.8 and 6.1.1.4'
N N 0.0311 0.0180 'International Tables Vol C Tables 4.2.6.8 and 6.1.1.4'
S S 0.3331 0.5567 'International Tables Vol C Tables 4.2.6.8 and 6.1.1.4'

loop_
_geom_angle_atom_site_label_1
_geom_angle_atom_site_label_2
_geom_angle_atom_site_label_3
_geom_angle
_geom_angle_site_symmetry_1
_geom_angle_site_symmetry_3
_geom_angle_publ_flag
C33 S5 C30 89.87(13) . . ?
C25 S3 C22 89.95(12) . . ?
C33 S6 C35 90.18(13) . . ?
C25 S4 C27 90.02(12) . . ?
C11 S1 C8 90.08(12) . . ?
C11 S2 C13 90.13(12) . . ?
C1 N1 C5 111.8(2) . . ?
C1 N1 C3 110.7(2) . . ?
C5 N1 C3 110.6(2) . . ?
C19 N5 C17 110.5(2) . . ?
C19 N5 C16 109.8(2) . . ?
C17 N5 C16 111.0(2) . . ?
C29 N2 C4 117.6(2) . . ?
C28 N3 C6 117.0(2) . . ?
C36 N8 C20 117.6(2) . . ?
C21 N6 C18 116.7(2) . . ?
C14 N7 C15 119.1(2) . . ?
C7 N4 C2 119.6(2) . . ?
C11 C10 C12 111.6(2) . . ?
C11 C10 C9 111.6(2) . . ?
C12 C10 C9 136.7(2) . . ?
C22 C23 C24 112.9(2) . . ?
C22 C23 H23 123.5 . . ?
C24 C23 H23 123.5 . . ?
C13 C12 C10 112.6(2) . . ?
C13 C12 H12 123.7 . . ?
C10 C12 H12 123.7 . . ?
C25 C24 C26 111.8(2) . . ?
C25 C24 C23 110.9(2) . . ?
C26 C24 C23 137.2(2) . . ?
C35 C34 C32 112.6(2) . . ?
C35 C34 H34 123.7 . . ?
C32 C34 H34 123.7 . . ?
C8 C9 C10 112.8(2) . . ?
C8 C9 H9 123.6 . . ?
C10 C9 H9 123.6 . . ?
C9 C8 C7 125.9(2) . . ?
C9 C8 S1 112.6(2) . . ?
C7 C8 S1 121.5(2) . . ?
C27 C26 C24 112.5(2) . . ?
C27 C26 H26 123.8 . . ?
C24 C26 H26 123.8 . . ?
C31 C30 C29 127.8(2) . . ?
C31 C30 S5 113.1(2) . . ?
C29 C30 S5 119.1(2) . . ?
N2 C29 C30 122.3(2) . . ?
N2 C29 H29 118.8 . . ?
C30 C29 H29 118.8 . . ?
C33 C32 C34 111.5(2) . . ?
C33 C32 C31 111.4(2) . . ?
C34 C32 C31 137.1(2) . . ?
C30 C31 C32 112.3(2) . . ?
C30 C31 H31 123.8 . . ?
C32 C31 H31 123.8 . . ?
N4 C7 C8 122.3(2) . . ?
N4 C7 H7 118.9 . . ?
C8 C7 H7 118.9 . . ?
C32 C33 S5 113.3(2) . . ?
C32 C33 S6 113.1(2) . . ?
S5 C33 S6 133.57(15) . . ?
N3 C28 C27 123.3(2) . . ?
N3 C28 H28 118.4 . . ?
C27 C28 H28 118.4 . . ?
N5 C19 C20 114.6(2) . . ?
N5 C19 H19A 108.6 . . ?
C20 C19 H19A 108.6 . . ?
N5 C19 H19B 108.6 . . ?
C20 C19 H19B 108.6 . . ?
H19A C19 H19B 107.6 . . ?
N7 C14 C13 121.9(2) . . ?
N7 C14 H14 119.1 . . ?
C13 C14 H14 119.1 . . ?
N5 C17 C18 114.1(2) . . ?
N5 C17 H17A 108.7 . . ?
C18 C17 H17A 108.7 . . ?
N5 C17 H17B 108.7 . . ?
C18 C17 H17B 108.7 . . ?
H17A C17 H17B 107.6 . . ?
N1 C5 C6 114.1(2) . . ?
N1 C5 H5A 108.7 . . ?
C6 C5 H5A 108.7 . . ?
N1 C5 H5B 108.7 . . ?
C6 C5 H5B 108.7 . . ?
H5A C5 H5B 107.6 . . ?
C23 C22 C21 126.5(2) . . ?
C23 C22 S3 112.66(19) . . ?
C21 C22 S3 120.8(2) . . ?
C12 C13 C14 126.0(2) . . ?
C12 C13 S2 112.7(2) . . ?
C14 C13 S2 121.20(19) . . ?
N8 C36 C35 122.6(3) . . ?
N8 C36 H36 118.7 . . ?
C35 C36 H36 118.7 . . ?
C26 C27 C28 126.6(2) . . ?
C26 C27 S4 112.6(2) . . ?
C28 C27 S4 120.8(2) . . ?
C10 C11 S2 112.9(2) . . ?
C10 C11 S1 112.9(2) . . ?
S2 C11 S1 134.10(16) . . ?
C24 C25 S3 113.6(2) . . ?
C24 C25 S4 113.0(2) . . ?
S3 C25 S4 133.36(16) . . ?
N1 C3 C4 114.3(2) . . ?
N1 C3 H3A 108.7 . . ?
C4 C3 H3A 108.7 . . ?
N1 C3 H3B 108.7 . . ?
C4 C3 H3B 108.7 . . ?
H3A C3 H3B 107.6 . . ?
N6 C21 C22 123.1(2) . . ?
N6 C21 H21 118.5 . . ?
C22 C21 H21 118.5 . . ?
N2 C4 C3 111.4(2) . . ?
N2 C4 H4A 109.4 . . ?
C3 C4 H4A 109.4 . . ?
N2 C4 H4B 109.4 . . ?
C3 C4 H4B 109.4 . . ?
H4A C4 H4B 108.0 . . ?
N6 C18 C17 111.6(2) . . ?
N6 C18 H18A 109.3 . . ?
C17 C18 H18A 109.3 . . ?
N6 C18 H18B 109.3 . . ?
C17 C18 H18B 109.3 . . ?
H18A C18 H18B 108.0 . . ?
N3 C6 C5 111.4(2) . . ?
N3 C6 H6A 109.3 . . ?
C5 C6 H6A 109.3 . . ?
N3 C6 H6B 109.3 . . ?
C5 C6 H6B 109.3 . . ?
H6A C6 H6B 108.0 . . ?
N1 C1 C2 116.5(2) . . ?
N1 C1 H1A 108.2 . . ?
C2 C1 H1A 108.2 . . ?
N1 C1 H1B 108.2 . . ?
C2 C1 H1B 108.2 . . ?
H1A C1 H1B 107.3 . . ?
N4 C2 C1 119.2(2) . . ?
N4 C2 H2A 107.5 . . ?
C1 C2 H2A 107.5 . . ?
N4 C2 H2B 107.5 . . ?
C1 C2 H2B 107.5 . . ?
H2A C2 H2B 107.0 . . ?
N5 C16 C15 117.3(2) . . ?
N5 C16 H16A 108.0 . . ?
C15 C16 H16A 108.0 . . ?
N5 C16 H16B 108.0 . . ?
C15 C16 H16B 108.0 . . ?
H16A C16 H16B 107.2 . . ?
N8 C20 C19 111.3(2) . . ?
N8 C20 H20A 109.4 . . ?
C19 C20 H20A 109.4 . . ?
N8 C20 H20B 109.4 . . ?
C19 C20 H20B 109.4 . . ?
H20A C20 H20B 108.0 . . ?
C34 C35 C36 127.3(2) . . ?
C34 C35 S6 112.6(2) . . ?
C36 C35 S6 119.9(2) . . ?
N7 C15 C16 119.3(2) . . ?
N7 C15 H15A 107.5 . . ?
C16 C15 H15A 107.5 . . ?
N7 C15 H15B 107.5 . . ?
C16 C15 H15B 107.5 . . ?
H15A C15 H15B 107.0 . . ?
Cl1B C1S Cl1A 110.00(19) . . ?
Cl1B C1S Cl1C 111.3(2) . . ?
Cl1A C1S Cl1C 110.1(2) . . ?
Cl1B C1S H1S 108.5 . . ?
Cl1A C1S H1S 108.5 . . ?
Cl1C C1S H1S 108.5 . . ?
Cl2C C2S Cl2B 110.3(2) . . ?
Cl2C C2S Cl2A 113.3(2) . . ?
Cl2B C2S Cl2A 108.2(2) . . ?
Cl2C C2S H2S 108.3 . . ?
Cl2B C2S H2S 108.3 . . ?
Cl2A C2S H2S 108.3 . . ?

loop_
_geom_bond_atom_site_label_1
_geom_bond_atom_site_label_2
_geom_bond_distance
_geom_bond_site_symmetry_2
_geom_bond_publ_flag
S5 C33 1.721(3) . ?
S5 C30 1.749(3) . ?
S3 C25 1.720(3) . ?
S3 C22 1.753(3) . ?
S6 C33 1.722(3) . ?
S6 C35 1.750(3) . ?
S4 C25 1.721(3) . ?
S4 C27 1.756(3) . ?
S1 C11 1.724(3) . ?
S1 C8 1.754(3) . ?
S2 C11 1.721(3) . ?
S2 C13 1.749(3) . ?
Cl1A C1S 1.754(3) . ?
Cl2B C2S 1.749(4) . ?
Cl1C C1S 1.767(4) . ?
Cl2A C2S 1.763(4) . ?
Cl1B C1S 1.734(4) . ?
Cl2C C2S 1.745(4) . ?
N1 C1 1.461(4) . ?
N1 C5 1.468(3) . ?
N1 C3 1.471(3) . ?
N5 C19 1.469(3) . ?
N5 C17 1.470(3) . ?
N5 C16 1.472(3) . ?
N2 C29 1.268(4) . ?
N2 C4 1.457(4) . ?
N3 C28 1.265(4) . ?
N3 C6 1.457(3) . ?
N8 C36 1.271(4) . ?
N8 C20 1.459(4) . ?
N6 C21 1.269(4) . ?
N6 C18 1.457(3) . ?
N7 C14 1.274(4) . ?
N7 C15 1.464(4) . ?
N4 C7 1.271(4) . ?
N4 C2 1.461(4) . ?
C10 C11 1.392(3) . ?
C10 C12 1.420(4) . ?
C10 C9 1.420(4) . ?
C23 C22 1.360(4) . ?
C23 C24 1.428(4) . ?
C23 H23 0.9500 . ?
C12 C13 1.363(4) . ?
C12 H12 0.9500 . ?
C24 C25 1.393(4) . ?
C24 C26 1.418(4) . ?
C34 C35 1.364(4) . ?
C34 C32 1.426(4) . ?
C34 H34 0.9500 . ?
C9 C8 1.360(4) . ?
C9 H9 0.9500 . ?
C8 C7 1.451(4) . ?
C26 C27 1.367(4) . ?
C26 H26 0.9500 . ?
C30 C31 1.360(4) . ?
C30 C29 1.451(4) . ?
C29 H29 0.9500 . ?
C32 C33 1.390(3) . ?
C32 C31 1.428(4) . ?
C31 H31 0.9500 . ?
C7 H7 0.9500 . ?
C28 C27 1.449(4) . ?
C28 H28 0.9500 . ?
C19 C20 1.524(4) . ?
C19 H19A 0.9900 . ?
C19 H19B 0.9900 . ?
C14 C13 1.447(4) . ?
C14 H14 0.9500 . ?
C17 C18 1.522(4) . ?
C17 H17A 0.9900 . ?
C17 H17B 0.9900 . ?
C5 C6 1.518(4) . ?
C5 H5A 0.9900 . ?
C5 H5B 0.9900 . ?
C22 C21 1.452(4) . ?
C36 C35 1.450(4) . ?
C36 H36 0.9500 . ?
C3 C4 1.516(4) . ?
C3 H3A 0.9900 . ?
C3 H3B 0.9900 . ?
C21 H21 0.9500 . ?
C4 H4A 0.9900 . ?
C4 H4B 0.9900 . ?
C18 H18A 0.9900 . ?
C18 H18B 0.9900 . ?
C6 H6A 0.9900 . ?
C6 H6B 0.9900 . ?
C1 C2 1.525(4) . ?
C1 H1A 0.9900 . ?
C1 H1B 0.9900 . ?
C2 H2A 0.9900 . ?
C2 H2B 0.9900 . ?
C16 C15 1.526(4) . ?
C16 H16A 0.9900 . ?
C16 H16B 0.9900 . ?
C20 H20A 0.9900 . ?
C20 H20B 0.9900 . ?
C15 H15A 0.9900 . ?
C15 H15B 0.9900 . ?
C1S H1S 1.0000 . ?
C2S H2S 1.0000 . ?
